data_1532273
loop_
_publ_author_name
'Toulemonde, P.'
'Odier, P.'
'Bordet, P.'
'Brachet, C.'
'Suard, E.'

_publ_section_title
;
 Crystal structure of (Hg1-y Pby)2 Ba2 (Y1-x Cax) Cu2 O8-d superconducting
 compounds by neutron powder diffraction
;
_journal_name_full 'Physica C (Amsterdam)'
_journal_page_first 146
_journal_page_last 155
_journal_volume 377
_journal_year 2002
_chemical_formula_sum 'Ba2 Ca0.42 Cu2 Hg1.5 O8 Pb0.5 Y0.58'
_chemical_name_systematic '(Hg0.75 Pb0.25)2 Ba2 (Y0.58 Ca0.42) Cu2 O8.00'
_space_group_IT_number 139
_symmetry_space_group_name_Hall '-I 4 2'
_symmetry_space_group_name_H-M 'I 4/m m m'
_cell_angle_alpha 90
_cell_angle_beta 90
_cell_angle_gamma 90
_cell_formula_units_Z 2
_cell_length_a 3.85554
_cell_length_b 3.85554
_cell_length_c 28.9314
_cell_volume 430.071
_citation_journal_id_ASTM PHYCE6
_cod_data_source_file Toulemonde_PHYCE6_2002_1212.cif
_cod_data_source_block Ba2Ca0.42Cu2Hg1.5O8Pb0.5Y0.58
_cod_original_cell_volume 430.0707
_cod_database_code 1532273

loop_
_symmetry_equiv_pos_as_xyz
x,y,z
-y,x,z
-x,-y,z
y,-x,z
x,-y,-z
y,x,-z
-x,y,-z
-y,-x,-z
-x,-y,-z
y,-x,-z
x,y,-z
-y,x,-z
-x,y,z
-y,-x,z
x,-y,z
y,x,z
x+1/2,y+1/2,z+1/2
-y+1/2,x+1/2,z+1/2
-x+1/2,-y+1/2,z+1/2
y+1/2,-x+1/2,z+1/2
x+1/2,-y+1/2,-z+1/2
y+1/2,x+1/2,-z+1/2
-x+1/2,y+1/2,-z+1/2
-y+1/2,-x+1/2,-z+1/2
-x+1/2,-y+1/2,-z+1/2
y+1/2,-x+1/2,-z+1/2
x+1/2,y+1/2,-z+1/2
-y+1/2,x+1/2,-z+1/2
-x+1/2,y+1/2,z+1/2
-y+1/2,-x+1/2,z+1/2
x+1/2,-y+1/2,z+1/2
y+1/2,x+1/2,z+1/2

loop_
_atom_site_label
_atom_site_type_symbol
_atom_site_fract_x
_atom_site_fract_y
_atom_site_fract_z
_atom_site_occupancy
_atom_site_U_iso_or_equiv
O1 O-2 0.5 0 0.05076 1 0.0
O2 O-2 0 0 0.1423 1 0.0
Pb1 Pb+4 0 0 0.21263 0.25 0.0
O3 O-2 0.588 0.588 0.2159 0.25 0.0
Hg1 Hg+2 0 0 0.21263 0.75 0.0
Ca1 Ca+2 0.5 0.5 0 0.42 0.0
Cu1 Cu+2 0 0 0.05626 1 0.0
Y1 Y+3 0.5 0.5 0 0.58 0.0
Ba1 Ba+2 0.5 0.5 0.1249 1 0.0
